data_4135336
loop_
_publ_author_name
'Liang, Haozhong'
'Hua, Bin'
'Xu, Fan'
'Gan, Li-She'
'Shao, Li'
'Huang, Feihe'

_publ_section_title
;
 Acid/Base-Tunable Unimolecular Chirality Switching of a Pillar[5]azacrown
 <i>Pseudo</i>[1]Catenane.
;
_journal_issue 46
_journal_name_full 'Journal of the American Chemical Society'
_journal_page_first 19772
_journal_page_last 19778
_journal_paper_doi 10.1021/jacs.0c10570
_journal_volume 142
_journal_year 2020
_chemical_formula_moiety 'C47 H48 O14, 2(C H4 O), C4 H15 N3'
_chemical_formula_sum 'C53 H71 N3 O16'
_chemical_formula_weight 1006.12
_space_group_crystal_system monoclinic
_space_group_IT_number 15
_space_group_name_Hall '-C 2yc'
_space_group_name_H-M_alt 'C 1 2/c 1'
_atom_sites_solution_hydrogens mixed
_atom_sites_solution_primary dual
_audit_creation_date 2020-01-16
_audit_creation_method
;
Olex2 1.2
(compiled 2018.05.29 svn.r3508 for OlexSys, GUI svn.r5506)
;
_cell_angle_alpha 90
_cell_angle_beta 108.1960(10)
_cell_angle_gamma 90
_cell_formula_units_Z 4
_cell_length_a 20.2673(6)
_cell_length_b 12.7006(4)
_cell_length_c 20.9446(6)
_cell_measurement_reflns_used 9919
_cell_measurement_temperature 170(2)
_cell_measurement_theta_max 27.10
_cell_measurement_theta_min 2.33
_cell_volume 5121.7(3)
_computing_cell_refinement 'SAINT V8.38A (?, 2016)'
_computing_data_reduction 'SAINT V8.38A (?, 2016)'
_computing_molecular_graphics 'Olex2 (Dolomanov et al., 2009)'
_computing_publication_material 'Olex2 (Dolomanov et al., 2009)'
_computing_structure_refinement 'ShelXL (Sheldrick, 2015)'
_computing_structure_solution 'ShelXT (Sheldrick, 2015)'
_diffrn_ambient_temperature 170.0
_diffrn_measured_fraction_theta_full 0.999
_diffrn_measured_fraction_theta_max 0.999
_diffrn_measurement_device_type 'zju Bruker D8 Venture Ims 3.0'
_diffrn_measurement_method '\f and \w scans'
_diffrn_radiation_type MoK\a
_diffrn_radiation_wavelength 0.71073
_diffrn_reflns_av_R_equivalents 0.0429
_diffrn_reflns_av_unetI/netI 0.0248
_diffrn_reflns_Laue_measured_fraction_full 0.999
_diffrn_reflns_Laue_measured_fraction_max 0.999
_diffrn_reflns_limit_h_max 25
_diffrn_reflns_limit_h_min -25
_diffrn_reflns_limit_k_max 16
_diffrn_reflns_limit_k_min -16
_diffrn_reflns_limit_l_max 26
_diffrn_reflns_limit_l_min -24
_diffrn_reflns_number 41962
_diffrn_reflns_point_group_measured_fraction_full 0.999
_diffrn_reflns_point_group_measured_fraction_max 0.999
_diffrn_reflns_theta_full 25.242
_diffrn_reflns_theta_max 27.113
_diffrn_reflns_theta_min 2.327
_diffrn_standards_number 0
_exptl_absorpt_coefficient_mu 0.096
_exptl_absorpt_correction_T_max 0.7455
_exptl_absorpt_correction_T_min 0.7109
_exptl_absorpt_correction_type multi-scan
_exptl_absorpt_process_details
;
SADABS-2016/2 (Bruker,2016/2) was used for absorption correction.
wR2(int) was 0.1486 before and 0.0556 after correction.
The Ratio of minimum to maximum transmission is 0.9536.
The \l/2 correction factor is Not present.
;
_exptl_crystal_colour colourless
_exptl_crystal_colour_primary colourless
_exptl_crystal_density_diffrn 1.305
_exptl_crystal_description block
_exptl_crystal_F_000 2152
_exptl_crystal_size_max 0.49
_exptl_crystal_size_mid 0.16
_exptl_crystal_size_min 0.13
_refine_diff_density_max 0.580
_refine_diff_density_min -0.674
_refine_diff_density_rms 0.057
_refine_ls_extinction_method none
_refine_ls_goodness_of_fit_ref 1.032
_refine_ls_hydrogen_treatment constr
_refine_ls_matrix_type full
_refine_ls_number_parameters 384
_refine_ls_number_reflns 5663
_refine_ls_number_restraints 79
_refine_ls_restrained_S_all 1.079
_refine_ls_R_factor_all 0.0763
_refine_ls_R_factor_gt 0.0651
_refine_ls_shift/su_max 0.002
_refine_ls_shift/su_mean 0.000
_refine_ls_structure_factor_coef Fsqd
_refine_ls_weighting_details 'w=1/[\s^2^(Fo^2^)+(0.0953P)^2^+7.7913P] where P=(Fo^2^+2Fc^2^)/3'
_refine_ls_weighting_scheme calc
_refine_ls_wR_factor_gt 0.1792
_refine_ls_wR_factor_ref 0.1914
_reflns_Friedel_coverage 0.000
_reflns_number_gt 4680
_reflns_number_total 5663
_reflns_threshold_expression 'I > 2\s(I)'
_cod_data_source_file ja0c10570_si_002.cif
_cod_data_source_block 200115_3n_hcl_0m
_cod_depositor_comments 'Adding full bibliography for 4135334--4135338.cif.'
_cod_database_code 4135336
_shelx_shelxl_version_number 2016/6
_shelx_space_group_comment
;
The symmetry employed for this shelxl refinement is uniquely defined
by the following loop, which should always be used as a source of
symmetry information in preference to the above space-group names.
They are only intended as comments.
;
_shelx_estimated_absorpt_t_max 0.988
_shelx_estimated_absorpt_t_min 0.954
_olex2_refinement_description
;
1. Fixed Uiso
 At 1.2 times of:
  All C(H) groups, All C(H,H) groups, All N(H) groups, All N(H,H,H) groups
 At 1.5 times of:
  All C(H,H,H) groups, All C(H,H,H,H,H) groups
2. Restrained distances
 N1_60-C26_60
 1.53 with sigma of 0.02
 C26_60-C27_60
 1.53 with sigma of 0.02
 C27_60-N2_60
 1.53 with sigma of 0.02
 N2_60-C28_60
 1.53 with sigma of 0.02
 C28_60-C29_60
 1.53 with sigma of 0.02
 C29_60-N4_60
 1.53 with sigma of 0.02
 O8-C25 = O8A-C25A
 1.43 with sigma of 0.02
 N1_60-C27_60
 2.53 with sigma of 0.04
 C26_60-N2_60
 2.53 with sigma of 0.04
 N2_60-C29_60
 2.53 with sigma of 0.04
 C28_60-N4_60
 2.53 with sigma of 0.04
 C27_60-C28_60
 2.53 with sigma of 0.04
3. Uiso/Uaniso restraints and constraints
N1_60 \\sim N2_60 \\sim N4_60 \\sim C26_60 \\sim C27_60 \\sim C28_60 \\sim
C29_60: within 1.7A with sigma of 0.01 and sigma for terminal atoms of 0.02
O8 \\sim C25 \\sim O8A \\sim C25A: within 1.7A with sigma of 0.01 and sigma for
terminal atoms of 0.02
4. Others
 Sof(O8A)=Sof(C25A)=Sof(H25D)=Sof(H25E)=Sof(H25F)=Sof(H8AA)=1-FVAR(1)
 Sof(O8)=Sof(C25)=Sof(H25A)=Sof(H25B)=Sof(H25C)=Sof(H8)=FVAR(1)
 Fixed Sof: H1B(0.5) H1A(0.5) N1(0.5) H1A(0.5) H1B(0.5) H1C(0.5) N2(0.5)
 H2(0.5) N4(0.5) H4A(0.5) H4B(0.5) H4C(0.5) C26(0.5) H26A(0.5) H26B(0.5)
 C27(0.5) H27A(0.5) H27B(0.5) C28(0.5) H28A(0.5) H28B(0.5) C29(0.5) H29A(0.5)
 H29B(0.5)
5.a Everything fixed:
 H8, H8AA
5.b Secondary CH2 refined with riding coordinates:
 C1(H1B,H1A), C10(H10A,H10B), C19(H19A,H19B), C23(H23A,H23B), C26(H26A,H26B),
 C27(H27A,H27B), C28(H28A,H28B), C29(H29A,H29B)
5.c Aromatic/amide H refined with riding coordinates:
 C4(H4), C7(H7), C13(H13), C16(H16), C21(H21), N2(H2)
5.d Idealised Me refined as rotating group:
 C8(H8A,H8B,H8C), C9(H9A,H9B,H9C), C17(H17A,H17B,H17C), C18(H18A,H18B,H18C),
 C25(H25A,H25B,H25C), C25A(H25D,H25E,H25F), N1(H1A,H1B,H1C), N4(H4A,H4B,H4C)
;
_olex2_submission_special_instructions 'No special instructions were received'

loop_
_space_group_symop_operation_xyz
'x, y, z'
'-x, y, -z+1/2'
'x+1/2, y+1/2, z'
'-x+1/2, y+1/2, -z+1/2'
'-x, -y, -z'
'x, -y, z-1/2'
'-x+1/2, -y+1/2, -z'
'x+1/2, -y+1/2, z-1/2'

loop_
_atom_site_label
_atom_site_type_symbol
_atom_site_fract_x
_atom_site_fract_y
_atom_site_fract_z
_atom_site_U_iso_or_equiv
_atom_site_adp_type
_atom_site_occupancy
_atom_site_site_symmetry_order
_atom_site_calc_flag
_atom_site_refinement_flags_posn
_atom_site_refinement_flags_adp
_atom_site_refinement_flags_occupancy
_atom_site_disorder_assembly
_atom_site_disorder_group
O1 O 0.57203(8) 0.00818(13) 0.16458(7) 0.0429(4) Uani 1 1 d . . . . .
O2 O 0.67068(8) 0.14713(12) 0.42762(7) 0.0396(4) Uani 1 1 d . . . . .
O3 O 0.72748(8) 0.33819(11) 0.22598(7) 0.0382(4) Uani 1 1 d . . . . .
O4 O 0.65787(11) 0.53933(15) 0.42992(8) 0.0578(5) Uani 1 1 d . . . . .
O5 O 0.40771(8) 0.68031(16) 0.32271(8) 0.0531(5) Uani 1 1 d . . . . .
O6 O 0.48419(14) 0.7233(2) 0.49820(10) 0.0890(8) Uani 1 1 d . . . . .
O7 O 0.44186(16) 0.57808(19) 0.44055(14) 0.0935(8) Uani 1 1 d . . . . .
C1 C 0.500000 -0.0591(2) 0.250000 0.0335(6) Uani 1 2 d S T P . .
H1B H 0.503367 -0.104828 0.212869 0.040 Uiso 0.5 1 calc R . . . .
H1A H 0.496633 -0.104832 0.287129 0.040 Uiso 0.5 1 calc R . . . .
C2 C 0.56444(10) 0.00922(14) 0.27428(10) 0.0300(4) Uani 1 1 d . . . . .
C3 C 0.59849(10) 0.04454(15) 0.22959(10) 0.0317(4) Uani 1 1 d . . . . .
C4 C 0.65474(10) 0.11221(15) 0.25139(10) 0.0318(4) Uani 1 1 d . . . . .
H4 H 0.677293 0.135540 0.220420 0.038 Uiso 1 1 calc R . . . .
C5 C 0.67889(9) 0.14674(14) 0.31790(10) 0.0293(4) Uani 1 1 d . . . . .
C6 C 0.64501(10) 0.11091(15) 0.36254(9) 0.0300(4) Uani 1 1 d . . . . .
C7 C 0.58897(10) 0.04209(14) 0.34070(10) 0.0310(4) Uani 1 1 d . . . . .
H7 H 0.567132 0.017178 0.371863 0.037 Uiso 1 1 calc R . . . .
C8 C 0.60549(16) 0.0395(2) 0.11772(12) 0.0587(7) Uani 1 1 d . . . . .
H8A H 0.580622 0.010156 0.073459 0.088 Uiso 1 1 calc GR . . . .
H8B H 0.653421 0.013564 0.132271 0.088 Uiso 1 1 calc GR . . . .
H8C H 0.605613 0.116527 0.114920 0.088 Uiso 1 1 calc GR . . . .
C9 C 0.63413(14) 0.1184(2) 0.47285(12) 0.0525(6) Uani 1 1 d . . . . .
H9A H 0.586474 0.145198 0.456135 0.079 Uiso 1 1 calc GR . . . .
H9B H 0.657506 0.148562 0.517223 0.079 Uiso 1 1 calc GR . . . .
H9C H 0.633188 0.041470 0.476390 0.079 Uiso 1 1 calc GR . . . .
C10 C 0.74056(9) 0.22030(15) 0.34106(10) 0.0311(4) Uani 1 1 d . . . . .
H10A H 0.771747 0.207769 0.313681 0.037 Uiso 1 1 calc R . . . .
H10B H 0.766870 0.204399 0.388462 0.037 Uiso 1 1 calc R . . . .
C11 C 0.71899(9) 0.33547(14) 0.33525(9) 0.0279(4) Uani 1 1 d . . . . .
C12 C 0.71350(9) 0.39285(14) 0.27712(9) 0.0275(4) Uani 1 1 d . . . . .
C13 C 0.69314(9) 0.49819(14) 0.27231(9) 0.0275(4) Uani 1 1 d . . . . .
H13 H 0.691190 0.536904 0.232946 0.033 Uiso 1 1 calc R . . . .
C14 C 0.67562(9) 0.54775(14) 0.32411(9) 0.0277(4) Uani 1 1 d . . . . .
C15 C 0.67958(10) 0.48946(16) 0.38136(9) 0.0335(4) Uani 1 1 d . . . . .
C16 C 0.70233(10) 0.38522(16) 0.38717(10) 0.0338(4) Uani 1 1 d . . . . .
H16 H 0.706506 0.347572 0.427440 0.041 Uiso 1 1 calc R . . . .
C17 C 0.72990(14) 0.39510(18) 0.16854(11) 0.0444(5) Uani 1 1 d . . . . .
H17A H 0.740226 0.346708 0.136472 0.067 Uiso 1 1 calc GR . . . .
H17B H 0.766239 0.448968 0.182031 0.067 Uiso 1 1 calc GR . . . .
H17C H 0.684907 0.428963 0.147402 0.067 Uiso 1 1 calc GR . . . .
C18 C 0.67830(15) 0.4982(2) 0.49527(11) 0.0520(6) Uani 1 1 d . . . . .
H18A H 0.657871 0.428170 0.494796 0.078 Uiso 1 1 calc GR . . . .
H18B H 0.662250 0.544871 0.524651 0.078 Uiso 1 1 calc GR . . . .
H18C H 0.729047 0.492868 0.512074 0.078 Uiso 1 1 calc GR . . . .
C19 C 0.65044(9) 0.66119(14) 0.31675(10) 0.0297(4) Uani 1 1 d . . . . .
H19A H 0.661909 0.694028 0.361769 0.036 Uiso 1 1 calc R . . . .
H19B H 0.674818 0.701059 0.290246 0.036 Uiso 1 1 calc R . . . .
C20 C 0.57253(9) 0.66768(13) 0.28217(9) 0.0265(4) Uani 1 1 d . . . . .
C21 C 0.52616(10) 0.66876(14) 0.31907(9) 0.0288(4) Uani 1 1 d . . . . .
H21 H 0.543587 0.667017 0.366753 0.035 Uiso 1 1 calc R . . . .
C22 C 0.45489(10) 0.67233(15) 0.28756(10) 0.0309(4) Uani 1 1 d . . . . .
C23 C 0.42839(11) 0.74101(18) 0.38237(11) 0.0402(5) Uani 1 1 d . . . . .
H23A H 0.388425 0.783517 0.385112 0.048 Uiso 1 1 calc R . . . .
H23B H 0.465587 0.790215 0.380377 0.048 Uiso 1 1 calc R . . . .
C24 C 0.45452(15) 0.6741(2) 0.44512(13) 0.0548(6) Uani 1 1 d . . . . .
O8 O 0.5853(2) 0.8567(3) 0.47138(19) 0.0886(16) Uani 0.653(7) 1 d D U . A 1
C25 C 0.6552(8) 0.8119(12) 0.4982(8) 0.114(3) Uani 0.653(7) 1 d D U . A 1
H25A H 0.684010 0.836465 0.471374 0.171 Uiso 0.653(7) 1 calc GR . . A 1
H25B H 0.652274 0.734865 0.496300 0.171 Uiso 0.653(7) 1 calc GR . . A 1
H25C H 0.676017 0.834323 0.545002 0.171 Uiso 0.653(7) 1 calc GR . . A 1
O8A O 0.6206(5) 0.7357(6) 0.5404(5) 0.101(3) Uani 0.347(7) 1 d D U . A 2
C25A C 0.6458(17) 0.791(3) 0.4938(15) 0.114(6) Uani 0.347(7) 1 d D U . A 2
H25D H 0.613967 0.781164 0.448190 0.172 Uiso 0.347(7) 1 calc GR . . A 2
H25E H 0.691965 0.764821 0.496231 0.172 Uiso 0.347(7) 1 calc GR . . A 2
H25F H 0.648950 0.866604 0.504801 0.172 Uiso 0.347(7) 1 calc GR . . A 2
H8 H 0.555560 0.817210 0.479250 0.172 Uiso 0.6527 1 d . . . A 1
H8AA H 0.577160 0.729770 0.528280 0.172 Uiso 0.3473 1 d . . . A 2
N1_60 N 0.5055(2) 0.4186(4) 0.3980(2) 0.0314(9) Uani 0.5 1 d D U . B -1
H1A_60 H 0.543807 0.439492 0.387522 0.038 Uiso 0.5 1 calc GR . . B -1
H1B_60 H 0.517517 0.367646 0.430094 0.038 Uiso 0.5 1 calc GR . . B -1
H1C_60 H 0.487310 0.474671 0.413827 0.038 Uiso 0.5 1 calc GR . . B -1
N2_60 N 0.5311(3) 0.3347(4) 0.2824(2) 0.0591(12) Uani 0.5 1 d D U . B -1
H2_60 H 0.575810 0.334028 0.304755 0.071 Uiso 0.5 1 calc R . . B -1
N4_60 N 0.4985(9) 0.4175(12) 0.1033(6) 0.159(5) Uani 0.5 1 d D U . B -1
H4A_60 H 0.495848 0.381469 0.065004 0.191 Uiso 0.5 1 calc GR . . B -1
H4B_60 H 0.530745 0.469464 0.109573 0.191 Uiso 0.5 1 calc GR . . B -1
H4C_60 H 0.456329 0.446318 0.099621 0.191 Uiso 0.5 1 calc GR . . B -1
C26_60 C 0.4543(3) 0.3774(6) 0.3385(4) 0.072(2) Uani 0.5 1 d D U . B -1
H26A_60 H 0.438509 0.433901 0.304526 0.086 Uiso 0.5 1 calc R . . B -1
H26B_60 H 0.413490 0.351001 0.350035 0.086 Uiso 0.5 1 calc R . . B -1
C27_60 C 0.4876(3) 0.2862(5) 0.3094(3) 0.0611(13) Uani 0.5 1 d D U . B -1
H27A_60 H 0.513040 0.237135 0.345426 0.073 Uiso 0.5 1 calc R . . B -1
H27B_60 H 0.451737 0.246397 0.274834 0.073 Uiso 0.5 1 calc R . . B -1
C28_60 C 0.5080(6) 0.3888(9) 0.2178(4) 0.119(3) Uani 0.5 1 d D U . B -1
H28A_60 H 0.457452 0.401100 0.206827 0.143 Uiso 0.5 1 calc R . . B -1
H28B_60 H 0.530571 0.458849 0.224073 0.143 Uiso 0.5 1 calc R . . B -1
C29_60 C 0.5189(8) 0.3435(11) 0.1620(4) 0.122(3) Uani 0.5 1 d D U . B -1
H29A_60 H 0.491372 0.277977 0.150294 0.146 Uiso 0.5 1 calc R . . B -1
H29B_60 H 0.568609 0.324914 0.172474 0.146 Uiso 0.5 1 calc R . . B -1

loop_
_atom_site_aniso_label
_atom_site_aniso_U_11
_atom_site_aniso_U_22
_atom_site_aniso_U_33
_atom_site_aniso_U_23
_atom_site_aniso_U_13
_atom_site_aniso_U_12
O1 0.0477(9) 0.0516(9) 0.0339(8) -0.0068(7) 0.0194(7) -0.0074(7)
O2 0.0434(8) 0.0483(9) 0.0294(7) 0.0003(6) 0.0148(6) -0.0028(6)
O3 0.0577(9) 0.0305(7) 0.0356(7) -0.0005(6) 0.0277(7) 0.0023(6)
O4 0.0906(13) 0.0592(10) 0.0331(8) 0.0102(7) 0.0331(9) 0.0393(10)
O5 0.0374(8) 0.0929(13) 0.0375(8) -0.0191(8) 0.0242(7) -0.0207(8)
O6 0.1059(19) 0.119(2) 0.0417(11) -0.0001(12) 0.0227(11) 0.0237(16)
O7 0.127(2) 0.0642(15) 0.111(2) 0.0310(14) 0.0680(18) 0.0120(14)
C1 0.0409(14) 0.0216(11) 0.0424(15) 0.000 0.0193(12) 0.000
C2 0.0343(9) 0.0227(8) 0.0363(10) 0.0034(7) 0.0158(8) 0.0054(7)
C3 0.0368(10) 0.0298(9) 0.0313(9) 0.0011(7) 0.0148(8) 0.0044(7)
C4 0.0342(9) 0.0321(9) 0.0344(10) 0.0052(7) 0.0184(8) 0.0045(7)
C5 0.0299(9) 0.0263(8) 0.0348(9) 0.0047(7) 0.0144(7) 0.0068(7)
C6 0.0336(9) 0.0292(9) 0.0292(9) 0.0038(7) 0.0127(7) 0.0067(7)
C7 0.0363(9) 0.0272(9) 0.0350(9) 0.0062(7) 0.0190(8) 0.0046(7)
C8 0.0765(18) 0.0716(17) 0.0366(12) -0.0052(12) 0.0301(12) -0.0144(14)
C9 0.0541(14) 0.0758(17) 0.0339(11) -0.0059(11) 0.0229(10) -0.0064(12)
C10 0.0274(8) 0.0307(9) 0.0367(10) 0.0037(7) 0.0121(7) 0.0045(7)
C11 0.0228(8) 0.0308(9) 0.0305(9) 0.0011(7) 0.0090(7) 0.0016(7)
C12 0.0278(8) 0.0293(9) 0.0291(9) -0.0028(7) 0.0142(7) -0.0021(7)
C13 0.0274(8) 0.0298(9) 0.0277(9) 0.0019(7) 0.0119(7) -0.0019(7)
C14 0.0239(8) 0.0297(9) 0.0302(9) -0.0002(7) 0.0096(7) 0.0017(7)
C15 0.0370(10) 0.0394(10) 0.0270(9) 0.0015(8) 0.0140(8) 0.0101(8)
C16 0.0370(10) 0.0388(10) 0.0279(9) 0.0069(8) 0.0133(8) 0.0094(8)
C17 0.0714(15) 0.0364(11) 0.0341(11) -0.0002(8) 0.0292(11) -0.0006(10)
C18 0.0685(16) 0.0609(15) 0.0305(11) 0.0009(10) 0.0209(11) 0.0139(12)
C19 0.0290(9) 0.0275(9) 0.0342(9) -0.0011(7) 0.0122(7) 0.0004(7)
C20 0.0306(8) 0.0204(8) 0.0313(9) -0.0002(6) 0.0138(7) 0.0019(6)
C21 0.0356(9) 0.0272(8) 0.0259(8) -0.0007(7) 0.0131(7) -0.0049(7)
C22 0.0332(9) 0.0339(9) 0.0319(9) -0.0027(7) 0.0192(8) -0.0068(7)
C23 0.0411(11) 0.0487(12) 0.0378(11) -0.0046(9) 0.0222(9) 0.0014(9)
C24 0.0645(16) 0.0626(16) 0.0485(14) 0.0064(12) 0.0338(12) 0.0140(13)
O8 0.114(3) 0.080(3) 0.068(2) -0.0102(18) 0.022(2) -0.036(2)
C25 0.147(7) 0.081(7) 0.137(6) -0.052(5) 0.078(6) -0.011(5)
O8A 0.120(6) 0.075(5) 0.113(6) -0.009(4) 0.042(5) -0.001(4)
C25A 0.149(10) 0.080(10) 0.114(9) -0.047(8) 0.041(8) -0.012(8)
N1_60 0.0303(17) 0.049(3) 0.0167(18) -0.0045(18) 0.0095(15) -0.0058(17)
N2_60 0.057(3) 0.058(3) 0.050(2) 0.024(2) -0.001(2) 0.025(2)
N4_60 0.215(12) 0.144(11) 0.115(9) -0.020(9) 0.048(9) 0.003(10)
C26_60 0.043(3) 0.095(4) 0.059(4) -0.032(3) -0.010(2) 0.044(3)
C27_60 0.061(3) 0.059(3) 0.056(3) -0.010(3) 0.007(2) 0.010(2)
C28_60 0.134(6) 0.147(6) 0.081(4) 0.037(5) 0.039(4) 0.059(5)
C29_60 0.171(8) 0.136(8) 0.050(4) 0.020(5) 0.022(6) 0.039(7)

loop_
_atom_type_symbol
_atom_type_description
_atom_type_scat_dispersion_real
_atom_type_scat_dispersion_imag
_atom_type_scat_source
C C 0.0033 0.0016 'International Tables Vol C Tables 4.2.6.8 and 6.1.1.4'
H H 0.0000 0.0000 'International Tables Vol C Tables 4.2.6.8 and 6.1.1.4'
N N 0.0061 0.0033 'International Tables Vol C Tables 4.2.6.8 and 6.1.1.4'
O O 0.0106 0.0060 'International Tables Vol C Tables 4.2.6.8 and 6.1.1.4'

loop_
_geom_angle_atom_site_label_1
_geom_angle_atom_site_label_2
_geom_angle_atom_site_label_3
_geom_angle
_geom_angle_site_symmetry_1
_geom_angle_site_symmetry_3
_geom_angle_publ_flag
C3 O1 C8 117.96(18) . . ?
C6 O2 C9 117.35(17) . . ?
C12 O3 C17 118.22(15) . . ?
C15 O4 C18 118.91(17) . . ?
C22 O5 C23 116.56(16) . . ?
H1B C1 H1A 108.1 . . ?
C2 C1 H1B 109.6 . . ?
C2 C1 H1B 109.6 2_655 . ?
C2 C1 H1A 109.6 2_655 . ?
C2 C1 H1A 109.6 . . ?
C2 C1 C2 110.2(2) 2_655 . ?
C3 C2 C1 120.80(16) . . ?
C7 C2 C1 120.64(15) . . ?
C7 C2 C3 118.50(18) . . ?
O1 C3 C2 115.63(17) . . ?
O1 C3 C4 124.02(17) . . ?
C4 C3 C2 120.36(18) . . ?
C3 C4 H4 119.3 . . ?
C3 C4 C5 121.31(17) . . ?
C5 C4 H4 119.3 . . ?
C4 C5 C6 118.23(17) . . ?
C4 C5 C10 120.74(16) . . ?
C6 C5 C10 121.03(17) . . ?
O2 C6 C5 116.13(17) . . ?
O2 C6 C7 123.51(17) . . ?
C7 C6 C5 120.36(18) . . ?
C2 C7 C6 121.23(17) . . ?
C2 C7 H7 119.4 . . ?
C6 C7 H7 119.4 . . ?
O1 C8 H8A 109.5 . . ?
O1 C8 H8B 109.5 . . ?
O1 C8 H8C 109.5 . . ?
H8A C8 H8B 109.5 . . ?
H8A C8 H8C 109.5 . . ?
H8B C8 H8C 109.5 . . ?
O2 C9 H9A 109.5 . . ?
O2 C9 H9B 109.5 . . ?
O2 C9 H9C 109.5 . . ?
H9A C9 H9B 109.5 . . ?
H9A C9 H9C 109.5 . . ?
H9B C9 H9C 109.5 . . ?
C5 C10 H10A 109.1 . . ?
C5 C10 H10B 109.1 . . ?
C5 C10 C11 112.34(15) . . ?
H10A C10 H10B 107.9 . . ?
C11 C10 H10A 109.1 . . ?
C11 C10 H10B 109.1 . . ?
C12 C11 C10 121.04(16) . . ?
C16 C11 C10 120.63(17) . . ?
C16 C11 C12 118.30(17) . . ?
O3 C12 C11 115.85(16) . . ?
O3 C12 C13 123.72(16) . . ?
C11 C12 C13 120.41(16) . . ?
C12 C13 H13 119.4 . . ?
C14 C13 C12 121.26(16) . . ?
C14 C13 H13 119.4 . . ?
C13 C14 C19 120.56(16) . . ?
C15 C14 C13 118.11(17) . . ?
C15 C14 C19 121.29(16) . . ?
O4 C15 C14 116.42(17) . . ?
O4 C15 C16 122.93(18) . . ?
C14 C15 C16 120.62(17) . . ?
C11 C16 C15 121.24(17) . . ?
C11 C16 H16 119.4 . . ?
C15 C16 H16 119.4 . . ?
O3 C17 H17A 109.5 . . ?
O3 C17 H17B 109.5 . . ?
O3 C17 H17C 109.5 . . ?
H17A C17 H17B 109.5 . . ?
H17A C17 H17C 109.5 . . ?
H17B C17 H17C 109.5 . . ?
O4 C18 H18A 109.5 . . ?
O4 C18 H18B 109.5 . . ?
O4 C18 H18C 109.5 . . ?
H18A C18 H18B 109.5 . . ?
H18A C18 H18C 109.5 . . ?
H18B C18 H18C 109.5 . . ?
C14 C19 H19A 109.3 . . ?
C14 C19 H19B 109.3 . . ?
H19A C19 H19B 108.0 . . ?
C20 C19 C14 111.44(15) . . ?
C20 C19 H19A 109.3 . . ?
C20 C19 H19B 109.3 . . ?
C21 C20 C19 121.15(17) . . ?
C21 C20 C22 117.70(17) . 2_655 ?
C22 C20 C19 121.14(16) 2_655 . ?
C20 C21 H21 119.4 . . ?
C22 C21 C20 121.29(17) . . ?
C22 C21 H21 119.4 . . ?
O5 C22 C20 116.52(17) . 2_655 ?
O5 C22 C21 122.67(18) . . ?
C21 C22 C20 120.81(17) . 2_655 ?
O5 C23 H23A 109.0 . . ?
O5 C23 H23B 109.0 . . ?
O5 C23 C24 112.8(2) . . ?
H23A C23 H23B 107.8 . . ?
C24 C23 H23A 109.0 . . ?
C24 C23 H23B 109.0 . . ?
O6 C24 C23 115.5(3) . . ?
O7 C24 O6 126.0(3) . . ?
O7 C24 C23 118.4(3) . . ?
C25 O8 H8 111.1 . . ?
O8 C25 H25A 109.5 . . ?
O8 C25 H25B 109.5 . . ?
O8 C25 H25C 109.5 . . ?
H25A C25 H25B 109.5 . . ?
H25A C25 H25C 109.5 . . ?
H25B C25 H25C 109.5 . . ?
C25A O8A H8AA 113.8 . . ?
O8A C25A H25D 109.5 . . ?
O8A C25A H25E 109.5 . . ?
O8A C25A H25F 109.5 . . ?
H25D C25A H25E 109.5 . . ?
H25D C25A H25F 109.5 . . ?
H25E C25A H25F 109.5 . . ?
H1A_60 N1_60 H1B_60 109.5 . . ?
H1A_60 N1_60 H1C_60 109.5 . . ?
H1B_60 N1_60 H1C_60 109.5 . . ?
C26_60 N1_60 H1A_60 109.5 . . ?
C26_60 N1_60 H1B_60 109.5 . . ?
C26_60 N1_60 H1C_60 109.5 . . ?
C27_60 N2_60 H2_60 118.4 . . ?
C27_60 N2_60 C28_60 123.1(7) . . ?
C28_60 N2_60 H2_60 118.4 . . ?
H4A_60 N4_60 H4B_60 109.5 . . ?
H4A_60 N4_60 H4C_60 109.5 . . ?
H4B_60 N4_60 H4C_60 109.5 . . ?
C29_60 N4_60 H4A_60 109.5 . . ?
C29_60 N4_60 H4B_60 109.5 . . ?
C29_60 N4_60 H4C_60 109.5 . . ?
N1_60 C26_60 H26A_60 109.9 . . ?
N1_60 C26_60 H26B_60 109.9 . . ?
N1_60 C26_60 C27_60 108.9(4) . . ?
H26A_60 C26_60 H26B_60 108.3 . . ?
C27_60 C26_60 H26A_60 109.9 . . ?
C27_60 C26_60 H26B_60 109.9 . . ?
N2_60 C27_60 C26_60 104.2(6) . . ?
N2_60 C27_60 H27A_60 110.9 . . ?
N2_60 C27_60 H27B_60 110.9 . . ?
C26_60 C27_60 H27A_60 110.9 . . ?
C26_60 C27_60 H27B_60 110.9 . . ?
H27A_60 C27_60 H27B_60 108.9 . . ?
N2_60 C28_60 H28A_60 107.3 . . ?
N2_60 C28_60 H28B_60 107.3 . . ?
H28A_60 C28_60 H28B_60 106.9 . . ?
C29_60 C28_60 N2_60 120.0(8) . . ?
C29_60 C28_60 H28A_60 107.3 . . ?
C29_60 C28_60 H28B_60 107.3 . . ?
N4_60 C29_60 H29A_60 109.5 . . ?
N4_60 C29_60 H29B_60 109.5 . . ?
C28_60 C29_60 N4_60 110.9(10) . . ?
C28_60 C29_60 H29A_60 109.5 . . ?
C28_60 C29_60 H29B_60 109.5 . . ?
H29A_60 C29_60 H29B_60 108.0 . . ?

loop_
_geom_bond_atom_site_label_1
_geom_bond_atom_site_label_2
_geom_bond_distance
_geom_bond_site_symmetry_2
_geom_bond_publ_flag
O1 C3 1.378(2) . ?
O1 C8 1.413(3) . ?
O2 C6 1.378(2) . ?
O2 C9 1.421(3) . ?
O3 C12 1.378(2) . ?
O3 C17 1.417(2) . ?
O4 C15 1.381(2) . ?
O4 C18 1.401(3) . ?
O5 C22 1.381(2) . ?
O5 C23 1.416(3) . ?
O6 C24 1.253(4) . ?
O7 C24 1.244(4) . ?
C1 H1B 0.9900 . ?
C1 H1A 0.9900 . ?
C1 C2 1.517(2) 2_655 ?
C1 C2 1.517(2) . ?
C2 C3 1.399(3) . ?
C2 C7 1.387(3) . ?
C3 C4 1.386(3) . ?
C4 H4 0.9500 . ?
C4 C5 1.395(3) . ?
C5 C6 1.398(3) . ?
C5 C10 1.514(3) . ?
C6 C7 1.392(3) . ?
C7 H7 0.9500 . ?
C8 H8A 0.9800 . ?
C8 H8B 0.9800 . ?
C8 H8C 0.9800 . ?
C9 H9A 0.9800 . ?
C9 H9B 0.9800 . ?
C9 H9C 0.9800 . ?
C10 H10A 0.9900 . ?
C10 H10B 0.9900 . ?
C10 C11 1.521(3) . ?
C11 C12 1.393(3) . ?
C11 C16 1.388(3) . ?
C12 C13 1.394(3) . ?
C13 H13 0.9500 . ?
C13 C14 1.393(2) . ?
C14 C15 1.390(3) . ?
C14 C19 1.520(2) . ?
C15 C16 1.395(3) . ?
C16 H16 0.9500 . ?
C17 H17A 0.9800 . ?
C17 H17B 0.9800 . ?
C17 H17C 0.9800 . ?
C18 H18A 0.9800 . ?
C18 H18B 0.9800 . ?
C18 H18C 0.9800 . ?
C19 H19A 0.9900 . ?
C19 H19B 0.9900 . ?
C19 C20 1.520(2) . ?
C20 C21 1.391(2) . ?
C20 C22 1.392(3) 2_655 ?
C21 H21 0.9500 . ?
C21 C22 1.389(3) . ?
C23 H23A 0.9900 . ?
C23 H23B 0.9900 . ?
C23 C24 1.515(3) . ?
O8 C25 1.466(15) . ?
O8 H8 0.8396 . ?
C25 H25A 0.9800 . ?
C25 H25B 0.9800 . ?
C25 H25C 0.9800 . ?
O8A C25A 1.424(19) . ?
O8A H8AA 0.8404 . ?
C25A H25D 0.9800 . ?
C25A H25E 0.9800 . ?
C25A H25F 0.9800 . ?
N1_60 H1A_60 0.9100 . ?
N1_60 H1B_60 0.9100 . ?
N1_60 H1C_60 0.9100 . ?
N1_60 C26_60 1.448(7) . ?
N2_60 H2_60 0.8800 . ?
N2_60 C27_60 1.337(8) . ?
N2_60 C28_60 1.460(8) . ?
N4_60 H4A_60 0.9100 . ?
N4_60 H4B_60 0.9100 . ?
N4_60 H4C_60 0.9100 . ?
N4_60 C29_60 1.499(13) . ?
C26_60 H26A_60 0.9900 . ?
C26_60 H26B_60 0.9900 . ?
C26_60 C27_60 1.557(7) . ?
C27_60 H27A_60 0.9900 . ?
C27_60 H27B_60 0.9900 . ?
C28_60 H28A_60 0.9900 . ?
C28_60 H28B_60 0.9900 . ?
C28_60 C29_60 1.380(11) . ?
C29_60 H29A_60 0.9900 . ?
C29_60 H29B_60 0.9900 . ?
